data_4335779
loop_
_publ_author_name
'Silvia Titos-Padilla'
'Jos\'e Ruiz'
'Juan Manuel Herrera'
'Euan K. Brechin'
'Wolfgang Wersndorfer'
'Francesc Lloret'
'Enrique Colacio'

_publ_section_title
;
 Dilution-Triggered SMM Behavior under Zero Field in a Luminescent Zn2Dy2
 Tetranuclear Complex Incorporating Carbonato-Bridging Ligands Derived
 from Atmospheric CO2 Fixation
;
_journal_name_full 'Inorganic Chemistry'
_journal_page_first 9620
_journal_page_last 9626
_journal_paper_doi 10.1021/ic401378k
_journal_volume 52
_journal_year 2013
_chemical_formula_sum 'C56 H90 Dy2 N8 O24 Zn2'
_chemical_formula_weight 1715.10
_chemical_name_systematic
;
 ?
;
_space_group_IT_number 2
_symmetry_cell_setting triclinic
_symmetry_space_group_name_Hall '-P 1'
_symmetry_space_group_name_H-M 'P -1'
_atom_sites_solution_hydrogens geom
_atom_sites_solution_primary direct
_atom_sites_solution_secondary difmap
_audit_creation_method SHELXL-97
_cell_angle_alpha 111.000(5)
_cell_angle_beta 104.765(5)
_cell_angle_gamma 99.438(5)
_cell_formula_units_Z 1
_cell_length_a 11.071(5)
_cell_length_b 12.333(5)
_cell_length_c 14.188(5)
_cell_measurement_reflns_used 9986
_cell_measurement_temperature 100(2)
_cell_measurement_theta_max 28.230
_cell_measurement_theta_min 2.295
_cell_volume 1677.4(12)
_computing_cell_refinement 'Bruker smart'
_computing_data_collection 'Bruker smart'
_computing_data_reduction 'Bruker smart'
_computing_molecular_graphics 'Bruker SHELXTL'
_computing_publication_material 'SHELXL-97 (Sheldrick, 1997)'
_computing_structure_refinement 'SHELXL-97 (Sheldrick, 1997)'
_computing_structure_solution 'SHELXL-97 (Sheldrick, 1990)'
_diffrn_ambient_temperature 100(2)
_diffrn_measured_fraction_theta_full 0.996
_diffrn_measured_fraction_theta_max 0.996
_diffrn_measurement_device_type 'Bruker Axs APEX automatic diffractometer'
_diffrn_measurement_method 'phi and omega scans'
_diffrn_radiation_monochromator graphite
_diffrn_radiation_source 'fine-focus sealed tube'
_diffrn_radiation_type MoK\a
_diffrn_radiation_wavelength 0.71069
_diffrn_reflns_av_R_equivalents 0.0285
_diffrn_reflns_av_sigmaI/netI 0.0269
_diffrn_reflns_limit_h_max 13
_diffrn_reflns_limit_h_min -13
_diffrn_reflns_limit_k_max 14
_diffrn_reflns_limit_k_min -14
_diffrn_reflns_limit_l_max 16
_diffrn_reflns_limit_l_min -16
_diffrn_reflns_number 16626
_diffrn_reflns_theta_full 25.00
_diffrn_reflns_theta_max 25.00
_diffrn_reflns_theta_min 1.64
_exptl_absorpt_coefficient_mu 2.990
_exptl_absorpt_correction_T_max 0.5054
_exptl_absorpt_correction_T_min 0.4256
_exptl_absorpt_correction_type empirical
_exptl_absorpt_process_details 'Bruker SADABS (Bruker, 1999)'
_exptl_crystal_colour Colourless
_exptl_crystal_density_diffrn 1.698
_exptl_crystal_description Prismatic
_exptl_crystal_F_000 866
_exptl_crystal_size_max 0.33
_exptl_crystal_size_mid 0.30
_exptl_crystal_size_min 0.18
_refine_diff_density_max 1.103
_refine_diff_density_min -0.657
_refine_diff_density_rms 0.092
_refine_ls_extinction_method none
_refine_ls_goodness_of_fit_ref 1.065
_refine_ls_hydrogen_treatment constr
_refine_ls_matrix_type full
_refine_ls_number_parameters 436
_refine_ls_number_reflns 5862
_refine_ls_number_restraints 0
_refine_ls_restrained_S_all 1.065
_refine_ls_R_factor_all 0.0312
_refine_ls_R_factor_gt 0.0287
_refine_ls_shift/su_max 0.000
_refine_ls_shift/su_mean 0.000
_refine_ls_structure_factor_coef Fsqd
_refine_ls_weighting_details 'calc w=1/[\s^2^(Fo^2^)+(0.0364P)^2^+2.2329P] where P=(Fo^2^+2Fc^2^)/3'
_refine_ls_weighting_scheme calc
_refine_ls_wR_factor_gt 0.0704
_refine_ls_wR_factor_ref 0.0721
_reflns_number_gt 5459
_reflns_number_total 5862
_reflns_threshold_expression >2sigma(I)
_cod_data_source_file ic401378k_si_003.cif
_cod_data_source_block ec425
_cod_database_code 4335779

loop_
_symmetry_equiv_pos_as_xyz
'x, y, z'
'-x, -y, -z'

loop_
_atom_site_label
_atom_site_type_symbol
_atom_site_fract_x
_atom_site_fract_y
_atom_site_fract_z
_atom_site_U_iso_or_equiv
_atom_site_adp_type
_atom_site_occupancy
_atom_site_symmetry_multiplicity
_atom_site_calc_flag
_atom_site_refinement_flags
_atom_site_disorder_assembly
_atom_site_disorder_group
Zn1 Zn 0.12382(4) 0.36065(4) 0.20404(3) 0.02872(11) Uani 1 1 d . A .
Dy1 Dy -0.122399(15) 0.105452(15) 0.004496(13) 0.02667(7) Uani 1 1 d . . .
C1A C -0.1487(4) 0.0393(4) -0.2607(3) 0.0381(10) Uani 1 1 d . . .
H1A1 H -0.1744 0.1015 -0.2796 0.057 Uiso 1 1 calc R . .
H1A2 H -0.2242 -0.0171 -0.2666 0.057 Uiso 1 1 calc R . .
H1A3 H -0.1070 -0.0024 -0.3083 0.057 Uiso 1 1 calc R . .
C3A C 0.0417(4) 0.1944(3) -0.1276(3) 0.0292(8) Uani 1 1 d . . .
C4A C 0.0672(3) 0.2950(3) -0.0317(3) 0.0273(8) Uani 1 1 d . A .
C6A C 0.1623(4) 0.3993(3) -0.0098(3) 0.0333(9) Uani 1 1 d . . .
C7A C 0.2350(4) 0.3965(4) -0.0772(3) 0.0427(11) Uani 1 1 d . . .
H7A H 0.3006 0.4654 -0.0594 0.051 Uiso 1 1 calc R . .
C8A C 0.2129(4) 0.2952(4) -0.1693(3) 0.0409(10) Uani 1 1 d . . .
C9A C 0.2952(4) 0.2930(5) -0.2400(4) 0.0559(13) Uani 1 1 d . . .
H9A1 H 0.3197 0.3716 -0.2394 0.084 Uiso 1 1 calc R . .
H9A2 H 0.2461 0.2345 -0.3121 0.084 Uiso 1 1 calc R . .
H9A3 H 0.3722 0.2714 -0.2132 0.084 Uiso 1 1 calc R . .
C10A C 0.1124(4) 0.1936(4) -0.1951(3) 0.0343(9) Uani 1 1 d . . .
H10A H 0.0928 0.1248 -0.2583 0.041 Uiso 1 1 calc R . .
C11A C 0.1736(4) 0.5138(4) 0.0822(3) 0.0404(10) Uani 1 1 d . . .
H11A H 0.2252 0.5817 0.0772 0.048 Uiso 1 1 calc R . .
H11B H 0.0873 0.5242 0.0756 0.048 Uiso 1 1 calc R . .
C13A C 0.3742(4) 0.5249(4) 0.2075(3) 0.0418(10) Uani 1 1 d . . .
H13A H 0.4160 0.5970 0.2036 0.063 Uiso 1 1 calc R . .
H13B H 0.3819 0.4553 0.1531 0.063 Uiso 1 1 calc R . .
H13C H 0.4150 0.5276 0.2770 0.063 Uiso 1 1 calc R . .
C14A C 0.2203(5) 0.6256(4) 0.2706(4) 0.0513(12) Uani 1 1 d . . .
H14A H 0.2456 0.6947 0.2552 0.062 Uiso 1 1 calc R . .
H14B H 0.2781 0.6422 0.3414 0.062 Uiso 1 1 calc R . .
C15A C 0.0812(5) 0.6082(4) 0.2701(4) 0.0537(12) Uani 1 1 d . A .
H15A H 0.0780 0.6767 0.3296 0.064 Uiso 1 1 calc R . .
H15B H 0.0264 0.6070 0.2042 0.064 Uiso 1 1 calc R . .
C17A C -0.1127(6) 0.4522(6) 0.2235(7) 0.088(2) Uani 1 1 d . A .
H17A H -0.1463 0.3765 0.2255 0.133 Uiso 1 1 calc R . .
H17B H -0.1315 0.4410 0.1502 0.133 Uiso 1 1 calc R . .
H17C H -0.1527 0.5106 0.2585 0.133 Uiso 1 1 calc R . .
C18A C 0.1151(12) 0.5665(10) 0.4097(8) 0.044(4) Uani 0.401(12) 1 d P A 1
H18A H 0.1904 0.6294 0.4223 0.053 Uiso 0.401(12) 1 calc PR A 1
H18B H 0.0624 0.6039 0.4495 0.053 Uiso 0.401(12) 1 calc PR A 1
C18B C 0.0296(7) 0.4879(7) 0.3801(5) 0.037(2) Uani 0.599(12) 1 d P A 2
H18C H 0.0064 0.5568 0.4232 0.044 Uiso 0.599(12) 1 calc PR A 2
H18D H -0.0364 0.4152 0.3640 0.044 Uiso 0.599(12) 1 calc PR A 2
C19A C 0.1528(6) 0.4852(5) 0.4417(4) 0.0620(14) Uani 1 1 d . . .
H19A H 0.0778 0.4396 0.4484 0.074 Uiso 1 1 calc R A 1
H19B H 0.2164 0.5295 0.5135 0.074 Uiso 1 1 calc R A 1
C21A C 0.3521(4) 0.4447(4) 0.4232(3) 0.0503(12) Uani 1 1 d . . .
H21A H 0.3767 0.5237 0.4245 0.075 Uiso 1 1 calc R A .
H21B H 0.3885 0.3914 0.3780 0.075 Uiso 1 1 calc R . .
H21C H 0.3843 0.4500 0.4947 0.075 Uiso 1 1 calc R . .
C22A C 0.1796(4) 0.2823(4) 0.3928(3) 0.0350(9) Uani 1 1 d . . .
H22A H 0.2237 0.2995 0.4673 0.042 Uiso 1 1 calc R A .
H22B H 0.2182 0.2276 0.3499 0.042 Uiso 1 1 calc R . .
C23A C 0.0389(4) 0.2161(3) 0.3630(3) 0.0325(8) Uani 1 1 d . A .
C24A C -0.0469(4) 0.1758(3) 0.2590(3) 0.0272(8) Uani 1 1 d . . .
C26A C -0.1684(4) 0.0928(3) 0.2290(3) 0.0275(8) Uani 1 1 d . A .
C28A C -0.3628(4) -0.0419(4) 0.0833(3) 0.0358(9) Uani 1 1 d . A .
H28A H -0.3507 -0.1119 0.0952 0.054 Uiso 1 1 calc R . .
H28B H -0.4043 -0.0654 0.0080 0.054 Uiso 1 1 calc R . .
H28C H -0.4165 -0.0066 0.1218 0.054 Uiso 1 1 calc R . .
C29A C -0.2087(4) 0.0614(3) 0.3025(3) 0.0330(9) Uani 1 1 d . . .
H29A H -0.2914 0.0098 0.2815 0.040 Uiso 1 1 calc R A .
C30A C -0.1250(4) 0.1072(4) 0.4082(3) 0.0394(10) Uani 1 1 d . A .
C31A C -0.1699(5) 0.0726(5) 0.4889(3) 0.0537(13) Uani 1 1 d . . .
H31A H -0.0965 0.0954 0.5524 0.081 Uiso 1 1 calc R A .
H31B H -0.2090 -0.0133 0.4580 0.081 Uiso 1 1 calc R . .
H31C H -0.2326 0.1138 0.5073 0.081 Uiso 1 1 calc R . .
C32A C -0.0025(4) 0.1815(4) 0.4361(3) 0.0405(10) Uani 1 1 d . . .
H32A H 0.0548 0.2097 0.5059 0.049 Uiso 1 1 calc R A .
N12A N 0.2336(3) 0.5167(3) 0.1900(3) 0.0347(7) Uani 1 1 d . . .
N16A N 0.0286(4) 0.4958(4) 0.2789(3) 0.0543(11) Uani 1 1 d . . .
N20A N 0.2086(3) 0.3970(3) 0.3806(3) 0.0360(8) Uani 1 1 d . A .
O2A O -0.0587(2) 0.0936(2) -0.15112(19) 0.0294(6) Uani 1 1 d . . .
O5A O 0.0020(2) 0.2926(2) 0.03637(18) 0.0270(5) Uani 1 1 d . . .
O25A O -0.0177(2) 0.2091(2) 0.18520(19) 0.0299(6) Uani 1 1 d . A .
O27A O -0.2379(2) 0.0455(2) 0.1208(2) 0.0318(6) Uani 1 1 d . . .
N1B N -0.3344(3) 0.2088(3) -0.0583(3) 0.0419(9) Uani 1 1 d . . .
O1B O -0.2745(3) 0.1690(2) -0.1213(2) 0.0382(7) Uani 1 1 d . A .
O2B O -0.3011(3) 0.1958(4) 0.0288(3) 0.0571(9) Uani 1 1 d . A .
O3B O -0.4199(3) 0.2574(3) -0.0780(3) 0.0572(9) Uani 1 1 d . A .
C1C C -0.2116(3) -0.1465(3) -0.1143(3) 0.0284(8) Uani 1 1 d . . .
O1C O 0.2486(2) 0.2588(2) 0.1732(2) 0.0304(6) Uani 1 1 d . . .
O2C O 0.0988(2) 0.0914(2) 0.03817(19) 0.0279(5) Uani 1 1 d . . .
O3C O -0.2844(2) -0.0764(2) -0.1251(2) 0.0299(6) Uani 1 1 d . A .
C1M C -0.5891(5) -0.2711(5) -0.2573(4) 0.0549(12) Uani 1 1 d . . .
H1M1 H -0.5528 -0.3384 -0.2710 0.082 Uiso 1 1 calc R . .
H1M2 H -0.6787 -0.2982 -0.3027 0.082 Uiso 1 1 calc R . .
H1M3 H -0.5836 -0.2374 -0.1835 0.082 Uiso 1 1 calc R . .
O1M O -0.5178(3) -0.1806(3) -0.2793(3) 0.0532(8) Uani 1 1 d . . .
H1M H -0.4688 -0.2083 -0.3097 0.080 Uiso 1 1 calc R . .
C2M C -0.4718(6) -0.1558(5) -0.5043(5) 0.0728(17) Uani 1 1 d . . .
H2M1 H -0.4667 -0.0770 -0.4539 0.109 Uiso 1 1 calc R . .
H2M2 H -0.5084 -0.1631 -0.5760 0.109 Uiso 1 1 calc R . .
H2M3 H -0.3861 -0.1664 -0.4932 0.109 Uiso 1 1 calc R . .
O2M O -0.5499(5) -0.2434(4) -0.4894(3) 0.1071(19) Uani 1 1 d . . .
H2M H -0.5423 -0.2195 -0.4257 0.161 Uiso 1 1 calc R . .

loop_
_atom_site_aniso_label
_atom_site_aniso_U_11
_atom_site_aniso_U_22
_atom_site_aniso_U_33
_atom_site_aniso_U_23
_atom_site_aniso_U_13
_atom_site_aniso_U_12
Zn1 0.0305(2) 0.0285(2) 0.0233(2) 0.01533(19) 0.00272(17) -0.00168(18)
Dy1 0.02697(11) 0.02780(11) 0.02265(10) 0.01684(8) 0.00153(7) -0.00228(7)
C1A 0.049(2) 0.033(2) 0.0219(19) 0.0138(17) 0.0003(17) -0.0024(18)
C3A 0.033(2) 0.029(2) 0.0285(19) 0.0203(17) 0.0045(16) 0.0048(16)
C4A 0.0255(18) 0.032(2) 0.0258(19) 0.0202(17) 0.0033(15) 0.0008(15)
C6A 0.036(2) 0.034(2) 0.027(2) 0.0226(18) 0.0010(16) -0.0035(16)
C7A 0.032(2) 0.055(3) 0.040(2) 0.035(2) 0.0010(18) -0.0084(19)
C8A 0.034(2) 0.061(3) 0.042(2) 0.039(2) 0.0117(19) 0.010(2)
C9A 0.040(3) 0.094(4) 0.057(3) 0.052(3) 0.023(2) 0.020(3)
C10A 0.040(2) 0.045(2) 0.029(2) 0.0248(19) 0.0116(17) 0.0163(19)
C11A 0.049(2) 0.028(2) 0.034(2) 0.0197(18) -0.0023(19) -0.0055(18)
C13A 0.039(2) 0.041(2) 0.042(2) 0.026(2) 0.0065(19) -0.0021(18)
C14A 0.051(3) 0.033(2) 0.043(3) 0.005(2) -0.003(2) 0.001(2)
C15A 0.054(3) 0.035(2) 0.045(3) 0.000(2) 0.001(2) 0.009(2)
C17A 0.073(4) 0.088(4) 0.187(8) 0.110(5) 0.084(5) 0.049(4)
C18A 0.069(9) 0.029(6) 0.028(6) 0.012(5) 0.015(5) 0.001(6)
C18B 0.054(5) 0.030(4) 0.033(4) 0.018(3) 0.021(3) 0.009(4)
C19A 0.092(4) 0.060(3) 0.026(2) 0.012(2) 0.008(2) 0.032(3)
C21A 0.050(3) 0.049(3) 0.034(2) 0.025(2) -0.009(2) -0.014(2)
C22A 0.040(2) 0.035(2) 0.0236(19) 0.0179(17) -0.0001(16) -0.0009(17)
C23A 0.038(2) 0.031(2) 0.0252(19) 0.0155(17) 0.0061(16) 0.0012(17)
C24A 0.035(2) 0.0250(19) 0.0234(18) 0.0137(15) 0.0093(15) 0.0044(15)
C26A 0.033(2) 0.0272(19) 0.0226(18) 0.0146(16) 0.0074(15) 0.0040(15)
C28A 0.031(2) 0.037(2) 0.033(2) 0.0175(18) 0.0058(17) -0.0058(17)
C29A 0.039(2) 0.032(2) 0.032(2) 0.0199(18) 0.0126(17) 0.0027(17)
C30A 0.053(3) 0.040(2) 0.028(2) 0.0212(19) 0.0133(19) 0.005(2)
C31A 0.067(3) 0.060(3) 0.031(2) 0.027(2) 0.013(2) -0.007(2)
C32A 0.054(3) 0.041(2) 0.023(2) 0.0185(18) 0.0059(18) 0.002(2)
N12A 0.0362(18) 0.0305(18) 0.0304(17) 0.0173(15) 0.0003(14) -0.0014(14)
N16A 0.076(3) 0.077(3) 0.044(2) 0.044(2) 0.033(2) 0.043(2)
N20A 0.0434(19) 0.0294(18) 0.0260(17) 0.0130(14) 0.0015(14) 0.0004(15)
O2A 0.0351(14) 0.0260(13) 0.0219(13) 0.0146(11) 0.0020(11) -0.0029(11)
O5A 0.0296(13) 0.0284(13) 0.0213(12) 0.0148(11) 0.0046(10) -0.0001(10)
O25A 0.0320(14) 0.0322(14) 0.0216(13) 0.0170(11) 0.0029(10) -0.0037(11)
O27A 0.0305(13) 0.0341(15) 0.0260(13) 0.0179(12) 0.0030(11) -0.0050(11)
N1B 0.0256(17) 0.051(2) 0.060(2) 0.043(2) 0.0081(17) 0.0019(16)
O1B 0.0417(16) 0.0357(16) 0.0348(15) 0.0219(13) 0.0029(13) 0.0041(13)
O2B 0.053(2) 0.096(3) 0.064(2) 0.065(2) 0.0306(17) 0.0363(19)
O3B 0.0360(17) 0.072(2) 0.095(3) 0.068(2) 0.0221(17) 0.0182(16)
C1C 0.0292(19) 0.030(2) 0.0257(19) 0.0195(17) 0.0047(15) -0.0026(16)
O1C 0.0297(13) 0.0267(14) 0.0297(14) 0.0152(12) 0.0031(11) -0.0017(11)
O2C 0.0269(13) 0.0282(14) 0.0252(13) 0.0175(11) 0.0004(10) -0.0022(11)
O3C 0.0273(13) 0.0302(14) 0.0293(14) 0.0188(12) 0.0010(11) -0.0001(11)
C1M 0.043(3) 0.055(3) 0.053(3) 0.016(2) 0.013(2) 0.001(2)
O1M 0.0456(19) 0.055(2) 0.0452(19) 0.0219(16) 0.0032(15) -0.0027(15)
C2M 0.071(4) 0.057(3) 0.067(4) 0.034(3) -0.008(3) -0.007(3)
O2M 0.135(4) 0.077(3) 0.047(2) 0.028(2) -0.018(3) -0.054(3)

loop_
_atom_type_symbol
_atom_type_description
_atom_type_scat_dispersion_real
_atom_type_scat_dispersion_imag
_atom_type_scat_source
C C 0.0033 0.0016 'International Tables Vol C Tables 4.2.6.8 and 6.1.1.4'
H H 0.0000 0.0000 'International Tables Vol C Tables 4.2.6.8 and 6.1.1.4'
N N 0.0061 0.0033 'International Tables Vol C Tables 4.2.6.8 and 6.1.1.4'
O O 0.0106 0.0060 'International Tables Vol C Tables 4.2.6.8 and 6.1.1.4'
Zn Zn 0.2839 1.4301 'International Tables Vol C Tables 4.2.6.8 and 6.1.1.4'
Dy Dy -0.1892 4.4098 'International Tables Vol C Tables 4.2.6.8 and 6.1.1.4'

loop_
_geom_angle_atom_site_label_1
_geom_angle_atom_site_label_2
_geom_angle_atom_site_label_3
_geom_angle
_geom_angle_site_symmetry_1
_geom_angle_site_symmetry_3
O1C Zn1 O25A 91.24(11) . .
O1C Zn1 O5A 94.81(10) . .
O25A Zn1 O5A 77.82(9) . .
O1C Zn1 N12A 95.35(12) . .
O25A Zn1 N12A 165.96(10) . .
O5A Zn1 N12A 89.26(10) . .
O1C Zn1 N16A 165.09(13) . .
O25A Zn1 N16A 95.11(14) . .
O5A Zn1 N16A 99.71(12) . .
N12A Zn1 N16A 81.52(15) . .
O1C Zn1 N20A 88.15(11) . .
O25A Zn1 N20A 87.53(10) . .
O5A Zn1 N20A 165.10(10) . .
N12A Zn1 N20A 105.02(12) . .
N16A Zn1 N20A 78.69(13) . .
O1C Zn1 Dy1 85.96(8) . .
O25A Zn1 Dy1 39.03(7) . .
O5A Zn1 Dy1 40.14(6) . .
N12A Zn1 Dy1 129.07(9) . .
N16A Zn1 Dy1 107.39(13) . .
N20A Zn1 Dy1 125.90(8) . .
O25A Dy1 O5A 72.09(8) . .
O25A Dy1 O2C 105.42(9) . 2
O5A Dy1 O2C 137.19(9) . 2
O25A Dy1 O3C 141.31(8) . .
O5A Dy1 O3C 146.04(8) . .
O2C Dy1 O3C 54.91(9) 2 .
O25A Dy1 O2C 73.58(9) . .
O5A Dy1 O2C 74.59(8) . .
O2C Dy1 O2C 64.28(9) 2 .
O3C Dy1 O2C 114.59(9) . .
O25A Dy1 O2A 133.10(9) . .
O5A Dy1 O2A 69.86(8) . .
O2C Dy1 O2A 85.36(8) 2 .
O3C Dy1 O2A 82.21(8) . .
O2C Dy1 O2A 70.72(8) . .
O25A Dy1 O2B 87.68(11) . .
O5A Dy1 O2B 88.56(11) . .
O2C Dy1 O2B 134.22(10) 2 .
O3C Dy1 O2B 87.47(12) . .
O2C Dy1 O2B 157.80(11) . .
O2A Dy1 O2B 117.35(9) . .
O25A Dy1 O1B 128.07(10) . .
O5A Dy1 O1B 77.13(9) . .
O2C Dy1 O1B 125.36(9) 2 .
O3C Dy1 O1B 74.45(9) . .
O2C Dy1 O1B 135.32(9) . .
O2A Dy1 O1B 67.37(9) . .
O2B Dy1 O1B 50.40(10) . .
O25A Dy1 O27A 64.82(8) . .
O5A Dy1 O27A 129.42(8) . .
O2C Dy1 O27A 80.92(9) 2 .
O3C Dy1 O27A 78.39(8) . .
O2C Dy1 O27A 114.84(8) . .
O2A Dy1 O27A 160.34(8) . .
O2B Dy1 O27A 65.18(9) . .
O1B Dy1 O27A 109.84(9) . .
O25A Dy1 C1C 127.25(9) . .
O5A Dy1 C1C 150.27(10) . .
O2C Dy1 C1C 27.54(9) 2 .
O3C Dy1 C1C 27.44(9) . .
O2C Dy1 C1C 88.89(10) . .
O2A Dy1 C1C 81.49(9) . .
O2B Dy1 C1C 112.30(12) . .
O1B Dy1 C1C 99.49(10) . .
O27A Dy1 C1C 79.83(9) . .
O25A Dy1 N1B 108.15(10) . .
O5A Dy1 N1B 81.33(9) . .
O2C Dy1 N1B 135.62(9) 2 .
O3C Dy1 N1B 80.82(10) . .
O2C Dy1 N1B 154.07(8) . .
O2A Dy1 N1B 92.21(10) . .
O2B Dy1 N1B 25.27(10) . .
O1B Dy1 N1B 25.15(9) . .
O27A Dy1 N1B 87.87(9) . .
C1C Dy1 N1B 108.26(11) . .
O25A Dy1 Zn1 35.79(6) . .
O5A Dy1 Zn1 37.50(6) . .
O2C Dy1 Zn1 121.54(6) 2 .
O3C Dy1 Zn1 176.02(6) . .
O2C Dy1 Zn1 63.04(6) . .
O2A Dy1 Zn1 99.59(6) . .
O2B Dy1 Zn1 94.79(10) . .
O1B Dy1 Zn1 109.51(7) . .
O27A Dy1 Zn1 99.57(6) . .
C1C Dy1 Zn1 149.08(7) . .
N1B Dy1 Zn1 102.59(8) . .
C10A C3A C4A 122.1(3) . .
C10A C3A O2A 121.6(3) . .
C4A C3A O2A 116.2(3) . .
O5A C4A C3A 121.6(3) . .
O5A C4A C6A 121.3(3) . .
C3A C4A C6A 117.0(3) . .
C7A C6A C4A 120.1(4) . .
C7A C6A C11A 122.4(4) . .
C4A C6A C11A 117.3(4) . .
C8A C7A C6A 122.3(4) . .
C7A C8A C10A 117.7(4) . .
C7A C8A C9A 121.4(4) . .
C10A C8A C9A 120.8(4) . .
C3A C10A C8A 120.5(4) . .
N12A C11A C6A 114.2(3) . .
N12A C14A C15A 111.1(3) . .
N16A C15A C14A 113.1(4) . .
C19A C18A N16A 108.0(7) . .
C19A C18B N16A 113.5(5) . .
C18A C19A C18B 47.0(6) . .
C18A C19A N20A 121.7(6) . .
C18B C19A N20A 114.3(4) . .
N20A C22A C23A 118.0(3) . .
C24A C23A C32A 119.1(4) . .
C24A C23A C22A 120.5(3) . .
C32A C23A C22A 120.0(3) . .
O25A C24A C23A 123.2(3) . .
O25A C24A C26A 118.7(3) . .
C23A C24A C26A 118.1(3) . .
O27A C26A C29A 124.9(3) . .
O27A C26A C24A 113.3(3) . .
C29A C26A C24A 121.8(3) . .
C26A C29A C30A 119.7(4) . .
C32A C30A C29A 118.6(3) . .
C32A C30A C31A 121.8(4) . .
C29A C30A C31A 119.5(4) . .
C30A C32A C23A 122.3(4) . .
C14A N12A C11A 107.6(3) . .
C14A N12A C13A 110.1(3) . .
C11A N12A C13A 108.1(3) . .
C14A N12A Zn1 106.1(3) . .
C11A N12A Zn1 110.3(2) . .
C13A N12A Zn1 114.5(2) . .
C17A N16A C18B 97.8(5) . .
C17A N16A C15A 109.4(4) . .
C18B N16A C15A 124.6(5) . .
C17A N16A C18A 130.4(6) . .
C18B N16A C18A 40.6(4) . .
C15A N16A C18A 87.5(5) . .
C17A N16A Zn1 110.6(4) . .
C18B N16A Zn1 105.9(3) . .
C15A N16A Zn1 107.9(3) . .
C18A N16A Zn1 107.4(5) . .
C19A N20A C21A 109.3(4) . .
C19A N20A C22A 111.8(4) . .
C21A N20A C22A 105.6(3) . .
C19A N20A Zn1 108.0(2) . .
C21A N20A Zn1 112.3(2) . .
C22A N20A Zn1 109.8(2) . .
C3A O2A C1A 114.3(3) . .
C3A O2A Dy1 112.6(2) . .
C1A O2A Dy1 124.1(2) . .
C4A O5A Zn1 115.0(2) . .
C4A O5A Dy1 116.6(2) . .
Zn1 O5A Dy1 102.36(9) . .
C24A O25A Zn1 130.5(2) . .
C24A O25A Dy1 124.4(2) . .
Zn1 O25A Dy1 105.18(10) . .
C26A O27A C28A 116.6(3) . .
C26A O27A Dy1 116.5(2) . .
C28A O27A Dy1 126.6(2) . .
O3B N1B O1B 123.0(4) . .
O3B N1B O2B 121.2(4) . .
O1B N1B O2B 115.8(3) . .
O3B N1B Dy1 176.0(3) . .
O1B N1B Dy1 60.02(18) . .
O2B N1B Dy1 55.8(2) . .
N1B O1B Dy1 94.8(2) . .
N1B O2B Dy1 98.9(2) . .
O1C C1C O3C 122.1(3) 2 .
O1C C1C O2C 123.5(3) 2 2
O3C C1C O2C 114.5(3) . 2
O1C C1C Dy1 175.6(3) 2 .
O3C C1C Dy1 57.82(18) . .
O2C C1C Dy1 56.87(18) 2 .
C1C O1C Zn1 123.6(2) 2 .
C1C O2C Dy1 95.6(2) 2 2
C1C O2C Dy1 138.1(2) 2 .
Dy1 O2C Dy1 115.72(9) 2 .
C1C O3C Dy1 94.7(2) . .

loop_
_geom_bond_atom_site_label_1
_geom_bond_atom_site_label_2
_geom_bond_distance
_geom_bond_site_symmetry_2
Zn1 O1C 2.040(3) .
Zn1 O25A 2.118(2) .
Zn1 O5A 2.178(2) .
Zn1 N12A 2.203(3) .
Zn1 N16A 2.213(4) .
Zn1 N20A 2.283(3) .
Zn1 Dy1 3.4954(10) .
Dy1 O25A 2.281(2) .
Dy1 O5A 2.307(2) .
Dy1 O2C 2.359(3) 2
Dy1 O3C 2.381(2) .
Dy1 O2C 2.420(3) .
Dy1 O2A 2.447(3) .
Dy1 O2B 2.463(3) .
Dy1 O1B 2.557(3) .
Dy1 O27A 2.558(2) .
Dy1 C1C 2.804(4) .
Dy1 N1B 2.942(4) .
C1A O2A 1.450(4) .
C3A C10A 1.381(5) .
C3A C4A 1.396(5) .
C3A O2A 1.398(4) .
C4A O5A 1.351(4) .
C4A C6A 1.401(5) .
C6A C7A 1.392(6) .
C6A C11A 1.500(6) .
C7A C8A 1.377(7) .
C8A C10A 1.396(6) .
C8A C9A 1.514(6) .
C11A N12A 1.489(5) .
C13A N12A 1.492(5) .
C14A N12A 1.479(6) .
C14A C15A 1.517(7) .
C15A N16A 1.474(6) .
C17A N16A 1.465(7) .
C18A C19A 1.324(11) .
C18A N16A 1.669(11) .
C18B C19A 1.434(9) .
C18B N16A 1.472(7) .
C19A N20A 1.461(6) .
C21A N20A 1.477(5) .
C22A N20A 1.480(5) .
C22A C23A 1.507(5) .
C23A C24A 1.389(5) .
C23A C32A 1.402(5) .
C24A O25A 1.345(4) .
C24A C26A 1.408(5) .
C26A O27A 1.378(4) .
C26A C29A 1.382(5) .
C28A O27A 1.443(4) .
C29A C30A 1.393(6) .
C30A C32A 1.376(6) .
C30A C31A 1.520(5) .
N1B O3B 1.226(4) .
N1B O1B 1.255(5) .
N1B O2B 1.271(4) .
C1C O1C 1.263(4) 2
C1C O3C 1.297(4) .
C1C O2C 1.303(4) 2
O1C C1C 1.263(4) 2
O2C C1C 1.303(4) 2
O2C Dy1 2.359(3) 2
C1M O1M 1.433(6) .
C2M O2M 1.382(6) .
